data_1547114
loop_
_publ_author_name
'Di Mauro, Giovanni'
'Maryasin, Boris'
'Kaiser, Daniel'
'Shaaban, Saad'
'Gonz\'alez, Leticia'
'Maulide, Nuno'

_publ_section_title
;
 Mechanistic Pathways in Amide Activation: Flexible Synthesis of Oxazoles
 and Imidazoles.
;
_journal_issue 14
_journal_name_full 'Organic letters'
_journal_page_first 3815
_journal_page_last 3818
_journal_paper_doi 10.1021/acs.orglett.7b01678
_journal_volume 19
_journal_year 2017
_chemical_formula_moiety 'C18 H16 N2 O'
_chemical_formula_sum 'C18 H16 N2 O'
_chemical_formula_weight 276.33
_chemical_name_systematic 5-(indolin-1-yl)-2-methyl-4-phenyloxazole
_space_group_crystal_system monoclinic
_space_group_IT_number 14
_space_group_name_Hall '-P 2ybc'
_space_group_name_H-M_alt 'P 1 21/c 1'
_symmetry_cell_setting monoclinic
_symmetry_Int_Tables_number 14
_symmetry_space_group_name_Hall '-P 2ybc'
_symmetry_space_group_name_H-M 'P 1 21/c 1'
_atom_sites_solution_hydrogens geom
_atom_sites_solution_primary direct
_audit_creation_date 2017-03-14
_audit_creation_method
;
Olex2 1.2
(compiled 2017.03.02 svn.r3394 for OlexSys, GUI svn.r5324)
;
_cell_angle_alpha 90
_cell_angle_beta 97.206(3)
_cell_angle_gamma 90
_cell_formula_units_Z 4
_cell_length_a 12.1454(5)
_cell_length_b 7.1266(2)
_cell_length_c 15.9769(6)
_cell_measurement_reflns_used 4757
_cell_measurement_temperature 100.0
_cell_measurement_theta_max 71.973
_cell_measurement_theta_min 5.582
_cell_volume 1371.96(9)
_computing_cell_refinement 'APEX2 v2013.6-2'
_computing_data_collection 'APEX2 v2013.6-2'
_computing_data_reduction 'APEX2 v2013.6-2'
_computing_molecular_graphics 'Olex2 (Dolomanov et al., 2009)'
_computing_publication_material 'Olex2 (Dolomanov et al., 2009)'
_computing_structure_refinement 'ShelXL (Sheldrick, 2015)'
_computing_structure_solution 'ShelXS (Sheldrick, 2008)'
_diffrn_ambient_temperature 100.0
_diffrn_measured_fraction_theta_full 0.992
_diffrn_measured_fraction_theta_max 0.991
_diffrn_measurement_device_type 'Bruker D8 Venture'
_diffrn_measurement_method '\f and \w scans'
_diffrn_radiation_probe x-ray
_diffrn_radiation_type CuK\a
_diffrn_radiation_wavelength 1.54178
_diffrn_reflns_av_R_equivalents 0.0546
_diffrn_reflns_av_unetI/netI 0.0417
_diffrn_reflns_Laue_measured_fraction_full 0.992
_diffrn_reflns_Laue_measured_fraction_max 0.991
_diffrn_reflns_limit_h_max 14
_diffrn_reflns_limit_h_min -14
_diffrn_reflns_limit_k_max 8
_diffrn_reflns_limit_k_min -8
_diffrn_reflns_limit_l_max 19
_diffrn_reflns_limit_l_min -19
_diffrn_reflns_number 10676
_diffrn_reflns_point_group_measured_fraction_full 0.992
_diffrn_reflns_point_group_measured_fraction_max 0.991
_diffrn_reflns_theta_full 67.679
_diffrn_reflns_theta_max 72.068
_diffrn_reflns_theta_min 5.582
_diffrn_source 'sealed  X-ray tube'
_diffrn_source_type 'Incoatec IuSCu'
_diffrn_standards_number 0
_exptl_absorpt_coefficient_mu 0.664
_exptl_absorpt_correction_T_max 0.7536
_exptl_absorpt_correction_T_min 0.6614
_exptl_absorpt_correction_type multi-scan
_exptl_absorpt_process_details
;
SADABS-2012/1 (Bruker,2012) was used for absorption correction. 
wR2(int) was 0.0825 before and 0.0436 after correction. 
The Ratio of minimum to maximum transmission is 0.8777. 
The \l/2 correction factor is 0.0015.
;
_exptl_crystal_colour 'clear colourless'
_exptl_crystal_colour_lustre clear
_exptl_crystal_colour_primary colourless
_exptl_crystal_density_diffrn 1.338
_exptl_crystal_description needle
_exptl_crystal_F_000 584
_exptl_crystal_recrystallization_method 'slow evaporation from pentan/ethylacetate'
_exptl_crystal_size_max 0.332
_exptl_crystal_size_mid 0.042
_exptl_crystal_size_min 0.019
_refine_diff_density_max 0.193
_refine_diff_density_min -0.197
_refine_diff_density_rms 0.044
_refine_ls_extinction_method none
_refine_ls_goodness_of_fit_ref 1.024
_refine_ls_hydrogen_treatment constr
_refine_ls_matrix_type full
_refine_ls_number_parameters 191
_refine_ls_number_reflns 2670
_refine_ls_number_restraints 0
_refine_ls_restrained_S_all 1.024
_refine_ls_R_factor_all 0.0515
_refine_ls_R_factor_gt 0.0385
_refine_ls_shift/su_max 0.000
_refine_ls_shift/su_mean 0.000
_refine_ls_structure_factor_coef Fsqd
_refine_ls_weighting_details
;
 w=1/[\s^2^(Fo^2^)+(0.0413P)^2^+0.4157P]
 where P=(Fo^2^+2Fc^2^)/3
;
_refine_ls_weighting_scheme calc
_refine_ls_wR_factor_gt 0.0870
_refine_ls_wR_factor_ref 0.0923
_reflns_Friedel_coverage 0.000
_reflns_number_gt 2168
_reflns_number_total 2670
_reflns_threshold_expression 'I > 2\s(I)'
_cod_data_source_file ol7b01678_si_002.cif
_cod_data_source_block cu_sash615_p21c
_cod_original_cell_volume 1371.97(9)
_cod_original_sg_symbol_H-M 'P 21/c'
_cod_database_code 1547114
_shelxl_version_number 2013-2
_shelx_space_group_comment
;
The symmetry employed for this shelxl refinement is uniquely defined
by the following loop, which should always be used as a source of
symmetry information in preference to the above space-group names.
They are only intended as comments.
;
_shelx_estimated_absorpt_t_max 0.987
_shelx_estimated_absorpt_t_min 0.810

loop_
_space_group_symop_operation_xyz
'x, y, z'
'-x, y+1/2, -z+1/2'
'-x, -y, -z'
'x, -y-1/2, z-1/2'

loop_
_atom_site_label
_atom_site_type_symbol
_atom_site_fract_x
_atom_site_fract_y
_atom_site_fract_z
_atom_site_U_iso_or_equiv
_atom_site_adp_type
_atom_site_occupancy
_atom_site_site_symmetry_order
_atom_site_calc_flag
_atom_site_refinement_flags_posn
O1 O 0.28530(8) 0.49470(13) 0.44602(6) 0.0164(2) Uani 1 1 d .
N1 N 0.12860(10) 0.65123(15) 0.45535(7) 0.0149(3) Uani 1 1 d .
N2 N 0.37376(9) 0.67081(16) 0.34875(7) 0.0148(3) Uani 1 1 d .
C1 C 0.28397(12) 0.64974(18) 0.39336(9) 0.0143(3) Uani 1 1 d .
C2 C 0.18946(11) 0.74774(18) 0.39933(8) 0.0134(3) Uani 1 1 d .
C3 C 0.18881(12) 0.50866(19) 0.48096(9) 0.0157(3) Uani 1 1 d .
C4 C 0.36742(11) 0.64518(17) 0.26070(9) 0.0134(3) Uani 1 1 d .
C5 C 0.27319(12) 0.64046(18) 0.20222(9) 0.0159(3) Uani 1 1 d .
H5 H 0.2012 0.6502 0.2193 0.019 Uiso 1 1 calc R
C6 C 0.28761(13) 0.62093(18) 0.11712(9) 0.0178(3) Uani 1 1 d .
H6 H 0.2244 0.6155 0.0756 0.021 Uiso 1 1 calc R
C7 C 0.39321(13) 0.60940(19) 0.09244(9) 0.0192(3) Uani 1 1 d .
H7 H 0.4015 0.5988 0.0343 0.023 Uiso 1 1 calc R
C8 C 0.48716(12) 0.61328(18) 0.15264(9) 0.0179(3) Uani 1 1 d .
H8 H 0.5593 0.6052 0.1357 0.022 Uiso 1 1 calc R
C9 C 0.47397(12) 0.62910(17) 0.23724(9) 0.0154(3) Uani 1 1 d .
C10 C 0.55842(12) 0.63437(19) 0.31498(9) 0.0164(3) Uani 1 1 d .
H10A H 0.6016 0.7525 0.3177 0.020 Uiso 1 1 calc R
H10B H 0.6102 0.5269 0.3160 0.020 Uiso 1 1 calc R
C11 C 0.48733(12) 0.62207(19) 0.38815(9) 0.0169(3) Uani 1 1 d .
H11A H 0.4894 0.4939 0.4121 0.020 Uiso 1 1 calc R
H11B H 0.5137 0.7121 0.4335 0.020 Uiso 1 1 calc R
C12 C 0.14933(11) 0.92975(18) 0.36446(8) 0.0136(3) Uani 1 1 d .
C13 C 0.20379(12) 1.02880(19) 0.30620(9) 0.0160(3) Uani 1 1 d .
H13 H 0.2674 0.9761 0.2861 0.019 Uiso 1 1 calc R
C14 C 0.16533(13) 1.20407(19) 0.27754(9) 0.0187(3) Uani 1 1 d .
H14 H 0.2024 1.2691 0.2373 0.022 Uiso 1 1 calc R
C15 C 0.07384(12) 1.28515(19) 0.30679(9) 0.0183(3) Uani 1 1 d .
H15 H 0.0485 1.4055 0.2874 0.022 Uiso 1 1 calc R
C16 C 0.01948(12) 1.18755(19) 0.36503(9) 0.0184(3) Uani 1 1 d .
H16 H -0.0431 1.2421 0.3858 0.022 Uiso 1 1 calc R
C17 C 0.05609(12) 1.01133(19) 0.39286(9) 0.0168(3) Uani 1 1 d .
H17 H 0.0173 0.9452 0.4317 0.020 Uiso 1 1 calc R
C18 C 0.16801(13) 0.3676(2) 0.54541(10) 0.0223(3) Uani 1 1 d .
H18A H 0.1921 0.2437 0.5283 0.034 Uiso 1 1 calc GR
H18B H 0.0885 0.3640 0.5507 0.034 Uiso 1 1 calc GR
H18C H 0.2096 0.4018 0.5998 0.034 Uiso 1 1 calc GR

loop_
_atom_site_aniso_label
_atom_site_aniso_U_11
_atom_site_aniso_U_22
_atom_site_aniso_U_33
_atom_site_aniso_U_23
_atom_site_aniso_U_13
_atom_site_aniso_U_12
O1 0.0149(5) 0.0161(5) 0.0178(5) 0.0028(4) 0.0009(4) 0.0000(4)
N1 0.0149(6) 0.0167(5) 0.0129(6) -0.0003(4) 0.0009(5) -0.0042(4)
N2 0.0111(6) 0.0203(6) 0.0128(6) -0.0003(5) 0.0006(5) 0.0011(4)
C1 0.0157(7) 0.0141(6) 0.0125(7) 0.0012(5) -0.0002(5) -0.0015(5)
C2 0.0133(7) 0.0158(6) 0.0111(6) -0.0014(5) 0.0009(5) -0.0033(5)
C3 0.0142(7) 0.0185(7) 0.0140(7) -0.0021(5) 0.0002(6) -0.0033(5)
C4 0.0153(7) 0.0097(6) 0.0153(7) -0.0004(5) 0.0028(5) 0.0002(5)
C5 0.0156(7) 0.0139(6) 0.0180(7) 0.0015(5) 0.0015(6) -0.0001(5)
C6 0.0213(7) 0.0146(7) 0.0164(7) 0.0019(5) -0.0021(6) 0.0013(5)
C7 0.0266(8) 0.0162(7) 0.0153(7) 0.0025(5) 0.0046(6) 0.0026(6)
C8 0.0186(7) 0.0156(7) 0.0205(8) 0.0014(5) 0.0061(6) 0.0032(5)
C9 0.0156(7) 0.0106(6) 0.0202(7) 0.0011(5) 0.0025(6) 0.0007(5)
C10 0.0134(7) 0.0175(6) 0.0182(7) -0.0012(5) 0.0015(6) 0.0021(5)
C11 0.0135(7) 0.0196(7) 0.0170(7) -0.0002(5) -0.0006(6) 0.0027(5)
C12 0.0124(7) 0.0159(6) 0.0115(7) -0.0026(5) -0.0021(5) -0.0017(5)
C13 0.0146(7) 0.0163(6) 0.0177(7) -0.0019(5) 0.0042(6) -0.0005(5)
C14 0.0231(8) 0.0161(6) 0.0169(7) 0.0000(6) 0.0032(6) -0.0017(6)
C15 0.0203(8) 0.0139(6) 0.0197(7) -0.0022(5) -0.0015(6) 0.0018(5)
C16 0.0146(7) 0.0208(7) 0.0195(7) -0.0046(6) 0.0008(6) 0.0026(5)
C17 0.0160(7) 0.0188(7) 0.0157(7) -0.0011(6) 0.0030(6) -0.0013(5)
C18 0.0188(8) 0.0256(8) 0.0218(8) 0.0079(6) -0.0011(6) -0.0041(6)

loop_
_atom_type_symbol
_atom_type_description
_atom_type_scat_dispersion_real
_atom_type_scat_dispersion_imag
_atom_type_scat_source
C C 0.0181 0.0091 'International Tables Vol C Tables 4.2.6.8 and 6.1.1.4'
H H 0.0000 0.0000 'International Tables Vol C Tables 4.2.6.8 and 6.1.1.4'
N N 0.0311 0.0180 'International Tables Vol C Tables 4.2.6.8 and 6.1.1.4'
O O 0.0492 0.0322 'International Tables Vol C Tables 4.2.6.8 and 6.1.1.4'

loop_
_geom_angle_atom_site_label_1
_geom_angle_atom_site_label_2
_geom_angle_atom_site_label_3
_geom_angle
C3 O1 C1 104.18(10)
C3 N1 C2 105.35(11)
C1 N2 C4 123.47(12)
C1 N2 C11 120.45(11)
C4 N2 C11 108.91(11)
N2 C1 O1 116.67(11)
C2 C1 O1 108.22(11)
C2 C1 N2 135.11(13)
N1 C2 C12 119.72(12)
C1 C2 N1 108.00(12)
C1 C2 C12 132.09(12)
O1 C3 C18 117.70(12)
N1 C3 O1 114.22(12)
N1 C3 C18 128.00(13)
C5 C4 N2 127.83(12)
C5 C4 C9 122.16(13)
C9 C4 N2 109.99(12)
C4 C5 C6 117.69(13)
C7 C6 C5 120.90(14)
C6 C7 C8 120.41(13)
C9 C8 C7 119.26(13)
C4 C9 C10 109.52(12)
C8 C9 C4 119.54(13)
C8 C9 C10 130.94(13)
C9 C10 C11 103.62(11)
N2 C11 C10 104.15(11)
C13 C12 C2 122.36(12)
C17 C12 C2 119.16(12)
C17 C12 C13 118.43(13)
C14 C13 C12 120.32(13)
C15 C14 C13 120.95(13)
C14 C15 C16 119.00(13)
C17 C16 C15 120.45(13)
C16 C17 C12 120.84(13)

loop_
_geom_bond_atom_site_label_1
_geom_bond_atom_site_label_2
_geom_bond_distance
O1 C1 1.3876(16)
O1 C3 1.3634(17)
N1 C2 1.4095(17)
N1 C3 1.2881(18)
N2 C1 1.3836(18)
N2 C4 1.4110(17)
N2 C11 1.4838(18)
C1 C2 1.357(2)
C2 C12 1.4705(19)
C3 C18 1.4833(19)
C4 C5 1.384(2)
C4 C9 1.3964(19)
C5 C6 1.399(2)
C6 C7 1.391(2)
C7 C8 1.397(2)
C8 C9 1.385(2)
C9 C10 1.509(2)
C10 C11 1.5405(19)
C12 C13 1.3988(19)
C12 C17 1.3982(19)
C13 C14 1.3908(19)
C14 C15 1.385(2)
C15 C16 1.393(2)
C16 C17 1.387(2)

loop_
_geom_torsion_atom_site_label_1
_geom_torsion_atom_site_label_2
_geom_torsion_atom_site_label_3
_geom_torsion_atom_site_label_4
_geom_torsion
O1 C1 C2 N1 -1.24(15)
O1 C1 C2 C12 173.68(13)
N1 C2 C12 C13 -177.56(13)
N1 C2 C12 C17 5.16(19)
N2 C1 C2 N1 178.93(15)
N2 C1 C2 C12 -6.2(3)
N2 C4 C5 C6 177.38(12)
N2 C4 C9 C8 -176.49(11)
N2 C4 C9 C10 3.03(15)
C1 O1 C3 N1 0.80(15)
C1 O1 C3 C18 -176.35(12)
C1 N2 C4 C5 16.6(2)
C1 N2 C4 C9 -165.11(12)
C1 N2 C11 C10 171.23(11)
C1 C2 C12 C13 8.0(2)
C1 C2 C12 C17 -169.27(15)
C2 N1 C3 O1 -1.54(16)
C2 N1 C3 C18 175.26(14)
C2 C12 C13 C14 -177.37(13)
C2 C12 C17 C16 176.35(13)
C3 O1 C1 N2 -179.79(12)
C3 O1 C1 C2 0.34(14)
C3 N1 C2 C1 1.68(15)
C3 N1 C2 C12 -173.98(12)
C4 N2 C1 O1 109.51(14)
C4 N2 C1 C2 -70.7(2)
C4 N2 C11 C10 19.86(14)
C4 C5 C6 C7 -0.89(19)
C4 C9 C10 C11 9.21(14)
C5 C4 C9 C8 1.91(19)
C5 C4 C9 C10 -178.57(12)
C5 C6 C7 C8 1.3(2)
C6 C7 C8 C9 -0.1(2)
C7 C8 C9 C4 -1.46(19)
C7 C8 C9 C10 179.15(13)
C8 C9 C10 C11 -171.35(13)
C9 C4 C5 C6 -0.72(19)
C9 C10 C11 N2 -17.11(13)
C11 N2 C1 O1 -37.58(17)
C11 N2 C1 C2 142.25(17)
C11 N2 C4 C5 166.92(13)
C11 N2 C4 C9 -14.79(14)
C12 C13 C14 C15 1.0(2)
C13 C12 C17 C16 -1.0(2)
C13 C14 C15 C16 -0.7(2)
C14 C15 C16 C17 -0.4(2)
C15 C16 C17 C12 1.3(2)
C17 C12 C13 C14 -0.1(2)
